data_2108452
loop_
_publ_author_name
'Fukui, Hiroshi'
'Fujimoto, Manato'
'Akahama, Yuichi'
'Sano-Furukawa, Asami'
'Hattori, Takanori'

_publ_section_title
;
 Structure change of monoclinic ZrO~2~ baddeleyite involving softenings of
 bulk modulus and atom vibrations
;
_journal_issue 4
_journal_name_full 'Acta Crystallographica Section B'
_journal_page_first
;
;
_journal_paper_doi 10.1107/S2052520619007923
_journal_volume 75
_journal_year 2019
_chemical_formula_sum 'O2 Zr'
_chemical_formula_weight 123.22
_space_group_IT_number 14
_space_group_name_Hall '-P 2ybc'
_space_group_name_H-M_alt 'P 1 21/c 1'
_symmetry_cell_setting monoclinic
_symmetry_space_group_name_Hall '-P 2ybc'
_symmetry_space_group_name_H-M 'P 1 21/c 1'
_audit_creation_date 2019-05-07T13:16
_audit_creation_method 'from EXP file using GSAS2CIF'
_audit_update_record ' 2019-05-07T13:16  Initial CIF as created by GSAS2CIF'
_cell_angle_alpha 90.0
_cell_angle_beta 99.048(4)
_cell_angle_gamma 90.0
_cell_formula_units_Z 4
_cell_length_a 5.12418(21)
_cell_length_b 5.20803(23)
_cell_length_c 5.28293(24)
_cell_volume 139.231(11)
_computing_structure_refinement GSAS
_diffrn_radiation_probe neutron
_exptl_absorpt_correction_T_max 1.00000
_exptl_absorpt_correction_T_min 1.00000
_exptl_absorpt_process_details
;   GSAS Absorption/surface roughness correction: function number 0
 No correction is applied.
;
_pd_block_id 2019-05-07T13:16|34800|FUKUI,_Hiroshi|PLANET
_pd_calc_method 'Rietveld Refinement'
_pd_instr_location ' ?'
_pd_meas_2theta_fixed 90.00
_pd_meas_number_of_points 3712
_pd_phase_name 'from Z:/2017A/Fukui/32p0ton/gsas034786/34786.EXP'
_pd_proc_info_datetime 2019-05-07T13:16:49
_pd_proc_info_excluded_regions ' ?'
_pd_proc_ls_background_function
;   GSAS Background function number 1 with 16 terms.
 Shifted Chebyshev function of 1st kind
      1:   0.231529     2:   7.972690E-02 3:   1.985010E-02 4:  -8.271670E-05
      5:  -1.164490E-02 6:  -3.707700E-03 7:  -1.142620E-02 8:  -1.386380E-03
      9:  -1.172040E-0310:   1.338090E-0311:   1.196800E-0312:  -6.080360E-04
     13:   7.124650E-0414:  -3.884560E-0415:  -1.108020E-0316:  -1.019030E-04
;
_pd_proc_ls_peak_cutoff 0.00100
_pd_proc_ls_profile_function
;
 TOF Profile function number 3 with  21 terms
 Profile coefficients for exponential pseudovoigt
  convolution Von Dreele, 1990 (unpublished)
 #1 (alp  ) = ******** #2 (bet-0) = 0.015258 #3 (bet-1) = 0.731691
 #4 (sig-0) =      2.8 #5 (sig-1) =    473.0 #6 (sig-2) =    104.8
 #7 (gam-0) =     0.00 #8 (gam-1) =    22.65 #9 (gam-2) =     0.93
 #10(gsf  ) =     0.00 #11(g1ec ) =     0.00 #12(g2ec ) =     0.00
 #13(rstr ) =    0.000 #14(rsta ) =    0.000 #15(rsca ) =    0.000
 #16(L11)   =    0.000 #17(L22)   =    0.000 #18(L33)   =    0.000
 #19(L12)   =    0.000 #20(L13)   =    0.000 #21(L23)   =    0.000
 Peak tails are ignored  where the intensity is below 0.0010 times the peak
   Aniso. broadening axis   0.0   0.0   1.0
;
_pd_proc_ls_prof_R_factor 0.0183
_pd_proc_ls_prof_wR_expected 0.0156
_pd_proc_ls_prof_wR_factor 0.0197
_pd_proc_number_of_points 3712
_pd_spec_mounting ' ?'
_refine_ls_goodness_of_fit_all 1.27
_refine_ls_matrix_type full
_refine_ls_number_parameters 33
_refine_ls_number_restraints 0
_refine_ls_R_Fsqd_factor 0.06266
_refine_ls_shift/su_max 0.02
_refine_ls_shift/su_mean 0.00
_reflns_d_resolution_high 0.700
_reflns_d_resolution_low 3.151
_reflns_limit_h_max 7
_reflns_limit_h_min 0
_reflns_limit_k_max 7
_reflns_limit_k_min 0
_reflns_limit_l_max 7
_reflns_limit_l_min -8
_reflns_number_total 429
_cod_data_source_file xk5055sup1.cif
_cod_data_source_block 34800
_cod_depositor_comments
;
The following automatic conversions were performed:

'_geom_bond_publ_flag' value 'N' changed to 'n' according to
/home/data/users/saulius/crontab/automatic-downloads/rss-feeds/IUCr/lib/dictionaries/cif_core.dic
dictionary named 'cif_core.dic' version 2.4.2 from 2011-04-26 (21
time).

'_geom_angle_publ_flag' value 'N' changed to 'n' according to
/home/data/users/saulius/crontab/automatic-downloads/rss-feeds/IUCr/lib/dictionaries/cif_core.dic
dictionary named 'cif_core.dic' version 2.4.2 from 2011-04-26 (30
times).

Automatic conversion script
Id: cif_fix_values 4973 2017-02-22 13:04:09Z antanas 
;
_cod_original_cell_volume 139.230(7)
_cod_database_code 2108452
_gsas_exptl_extinct_corr_t_min 1.00000
_gsas_exptl_extinct_corr_t_max 1.00000

loop_
_symmetry_equiv_pos_site_id
_symmetry_equiv_pos_as_xyz
1 +x,+y,+z
2 -x,+y+1/2,-z+1/2
-1 -x,-y,-z
-2 +x,-y+1/2,+z+1/2

loop_
_atom_site_type_symbol
_atom_site_label
_atom_site_fract_x
_atom_site_fract_y
_atom_site_fract_z
_atom_site_occupancy
_atom_site_thermal_displace_type
_atom_site_U_iso_or_equiv
_atom_site_symmetry_multiplicity
Zr Zr 0.2759(4) 0.0378(4) 0.2102(4) 1.0 Uiso 0.00204 4
O O1 0.0727(6) 0.3400(5) 0.3382(5) 1.0 Uiso 0.00363 4
O O2 0.4486(5) 0.7587(5) 0.4823(5) 1.0 Uiso 0.00101 4

loop_
_atom_type_symbol
_atom_type_number_in_cell
_atom_type_scat_length_neutron
_atom_type_scat_source
Zr 4.0 0.7160 International_Tables_Vol_C
O 8.0 0.5803 International_Tables_Vol_C

loop_
_geom_angle_atom_site_label_1
_geom_angle_atom_site_label_2
_geom_angle_atom_site_label_3
_geom_angle
_geom_angle_site_symmetry_1
_geom_angle_site_symmetry_3
_geom_angle_publ_flag
O1 Zr O1 87.07(10) 1_555 2_545 n
O1 Zr O1 82.98(12) 1_555 -2_565 n
O1 Zr O2 118.45(15) 1_555 1_545 n
O1 Zr O2 98.45(15) 1_555 2_645 n
O1 Zr O2 72.19(14) 1_555 -1_666 n
O1 Zr O2 166.59(17) 1_555 -2_565 n
O1 Zr O1 75.46(12) 2_545 -2_565 n
O1 Zr O2 90.15(13) 2_545 1_545 n
O1 Zr O2 145.19(13) 2_545 2_645 n
O1 Zr O2 140.07(13) 2_545 -1_666 n
O1 Zr O2 89.82(15) 2_545 -2_565 n
O1 Zr O2 153.93(12) -2_565 1_545 n
O1 Zr O2 71.22(12) -2_565 2_645 n
O1 Zr O2 132.46(11) -2_565 -1_666 n
O1 Zr O2 83.61(12) -2_565 -2_565 n
O2 Zr O2 116.16(12) 1_545 2_645 n
O2 Zr O2 71.76(13) 1_545 -1_666 n
O2 Zr O2 74.57(9) 1_545 -2_565 n
O2 Zr O2 73.16(9) 2_645 -1_666 n
O2 Zr O2 76.91(11) 2_645 -2_565 n
O2 Zr O2 117.46(12) -1_666 -2_565 n
Zr O1 Zr 145.26(16) 1_555 2_555 n
Zr O1 Zr 109.03(16) 1_555 -2_555 n
Zr O1 Zr 104.54(12) 2_555 -2_555 n
Zr O2 Zr 105.89(13) 1_565 2_655 n
Zr O2 Zr 108.24(13) 1_565 -1_666 n
Zr O2 Zr 132.72(17) 1_565 -2_555 n
Zr O2 Zr 101.91(12) 2_655 -1_666 n
Zr O2 Zr 103.09(11) 2_655 -2_555 n
Zr O2 Zr 101.22(11) -1_666 -2_555 n

loop_
_geom_bond_atom_site_label_1
_geom_bond_atom_site_label_2
_geom_bond_distance
_geom_bond_site_symmetry_2
_geom_bond_publ_flag
Zr Zr 3.4535(30) 2_645 n
Zr Zr 3.4535(30) 2_655 n
Zr Zr 3.333(5) -1_555 n
Zr Zr 3.459(4) -1_655 n
Zr Zr 3.549(5) -1_656 n
Zr Zr 3.4441(28) -2_554 n
Zr Zr 3.4441(28) -2_555 n
Zr O1 2.059(4) 1_555 n
Zr O1 2.0432(34) 2_545 n
Zr O1 2.170(4) -2_554 n
Zr O2 2.1361(33) 1_545 n
Zr O2 2.1911(32) 2_645 n
Zr O2 2.243(4) -1_666 n
Zr O2 2.225(4) -2_554 n
O1 Zr 2.059(4) 1_555 n
O1 Zr 2.0432(34) 2_555 n
O1 Zr 2.170(4) -2_555 n
O2 Zr 2.1361(33) 1_565 n
O2 Zr 2.1911(32) 2_655 n
O2 Zr 2.243(4) -1_666 n
O2 Zr 2.225(4) -2_555 n
